data_7115622
loop_
_publ_author_name
'Akinobu Matsumoto'
'Mitsuharu Suzuki'
'Daiki Kuzuhara'
'Junpei Yuasa'
'Tsuyoshi Kawai'
'Naoki Aratani'

_publ_section_title
;
 A kinetically protected pyrene: molecular design, bright blue emission in
 the crystalline state and aromaticity relocation in its dicationic
 species
;
_journal_name_full Chem.Commun.
_journal_page_first 10956
_journal_paper_doi 10.1039/C4cc03645J
_journal_volume 50
_journal_year 2014
_chemical_formula_moiety 'C40 H54 B4 O8'
_chemical_formula_sum 'C40 H54 B4 O8'
_chemical_formula_weight 706.07
_chemical_name_systematic
; 
 ? 
;
_space_group_IT_number 14
_symmetry_cell_setting monoclinic
_symmetry_Int_Tables_number 14
_symmetry_space_group_name_Hall '-P 2yn'
_symmetry_space_group_name_H-M 'P 1 21/n 1'
_atom_sites_solution_hydrogens geom
_atom_sites_solution_primary direct
_atom_sites_solution_secondary difmap
_audit_creation_method SHELXL-97
_cell_angle_alpha 90.00
_cell_angle_beta 109.6730(10)
_cell_angle_gamma 90.00
_cell_formula_units_Z 2
_cell_length_a 12.2939(4)
_cell_length_b 10.7476(4)
_cell_length_c 15.7067(5)
_cell_measurement_reflns_used 20644
_cell_measurement_temperature 103(2)
_cell_measurement_theta_max 25.43
_cell_measurement_theta_min 3.19
_cell_volume 1954.19(12)
_computing_structure_refinement 'SHELXL-97 (Sheldrick, 1997)'
_computing_structure_solution 'SHELXS-97 (Sheldrick, 1990)'
_diffrn_ambient_temperature 103(2)
_diffrn_detector_area_resol_mean 10.000
_diffrn_measured_fraction_theta_full 0.995
_diffrn_measured_fraction_theta_max 0.995
_diffrn_measurement_device_type 'Rigaku R-AXIS RAPID'
_diffrn_measurement_method \w
_diffrn_radiation_monochromator graphite
_diffrn_radiation_source 'fine-focus sealed tube'
_diffrn_radiation_type MoK\a
_diffrn_radiation_wavelength 0.71075
_diffrn_reflns_av_R_equivalents 0.0399
_diffrn_reflns_av_sigmaI/netI 0.0235
_diffrn_reflns_limit_h_max 14
_diffrn_reflns_limit_h_min -14
_diffrn_reflns_limit_k_max 12
_diffrn_reflns_limit_k_min -12
_diffrn_reflns_limit_l_max 18
_diffrn_reflns_limit_l_min -18
_diffrn_reflns_number 26936
_diffrn_reflns_theta_full 25.35
_diffrn_reflns_theta_max 25.35
_diffrn_reflns_theta_min 3.20
_exptl_absorpt_coefficient_mu 0.080
_exptl_absorpt_correction_T_max 0.9905
_exptl_absorpt_correction_T_min 0.9842
_exptl_absorpt_correction_type multi-scan
_exptl_absorpt_process_details 'ABSCOR (Rigaku, 1995)'
_exptl_crystal_colour colorless
_exptl_crystal_density_diffrn 1.200
_exptl_crystal_density_method 'not measured'
_exptl_crystal_description block
_exptl_crystal_F_000 756
_exptl_crystal_size_max 0.20
_exptl_crystal_size_mid 0.13
_exptl_crystal_size_min 0.12
_refine_diff_density_max 0.721
_refine_diff_density_min -0.293
_refine_diff_density_rms 0.127
_refine_ls_extinction_method none
_refine_ls_goodness_of_fit_ref 1.065
_refine_ls_hydrogen_treatment constr
_refine_ls_matrix_type full
_refine_ls_number_parameters 268
_refine_ls_number_reflns 3550
_refine_ls_number_restraints 4
_refine_ls_restrained_S_all 1.066
_refine_ls_R_factor_all 0.0826
_refine_ls_R_factor_gt 0.0742
_refine_ls_shift/su_max 0.000
_refine_ls_shift/su_mean 0.000
_refine_ls_structure_factor_coef Fsqd
_refine_ls_weighting_details 'calc w=1/[\s^2^(Fo^2^)+(0.1600P)^2^+0.4623P] where P=(Fo^2^+2Fc^2^)/3'
_refine_ls_weighting_scheme calc
_refine_ls_wR_factor_gt 0.2098
_refine_ls_wR_factor_ref 0.2218
_reflns_number_gt 2899
_reflns_number_total 3550
_reflns_threshold_expression >2sigma(I)
_cod_data_source_file c4cc03645j2.cif
_cod_data_source_block shelxl
_cod_original_cell_volume 1954.19(11)
_cod_original_sg_symbol_H-M 'P 21/n'
_cod_database_code 7115622

loop_
_symmetry_equiv_pos_as_xyz
'x, y, z'
'-x+1/2, y+1/2, -z+1/2'
'-x, -y, -z'
'x-1/2, -y-1/2, z-1/2'

loop_
_atom_site_label
_atom_site_type_symbol
_atom_site_fract_x
_atom_site_fract_y
_atom_site_fract_z
_atom_site_U_iso_or_equiv
_atom_site_adp_type
_atom_site_occupancy
_atom_site_symmetry_multiplicity
_atom_site_calc_flag
_atom_site_refinement_flags
_atom_site_disorder_assembly
_atom_site_disorder_group
O1 O 0.83108(14) 0.41995(15) 0.37895(12) 0.0438(5) Uani 1 1 d . . .
O2 O 0.68868(16) 0.40153(16) 0.44061(12) 0.0489(5) Uani 1 1 d . . .
O3 O 0.64580(13) 0.08743(13) 0.64543(10) 0.0348(4) Uani 1 1 d . . .
O4 O 0.71312(13) -0.11158(13) 0.65473(10) 0.0345(4) Uani 1 1 d . . .
C1 C 0.99431(17) 0.20447(19) 0.41688(13) 0.0311(5) Uani 1 1 d . . .
H1 H 0.9775 0.2850 0.3909 0.037 Uiso 1 1 calc R . .
C2 C 0.92530(16) 0.15523(18) 0.46651(12) 0.0267(5) Uani 1 1 d . A .
C3 C 0.83138(17) 0.22253(18) 0.47693(12) 0.0284(5) Uani 1 1 d . . .
C4 C 0.77013(16) 0.16859(18) 0.52782(12) 0.0282(5) Uani 1 1 d . A .
H4 H 0.7080 0.2143 0.5356 0.034 Uiso 1 1 calc R . .
C5 C 0.79479(16) 0.05147(18) 0.56791(12) 0.0285(5) Uani 1 1 d . . .
C6 C 0.88695(16) -0.01746(18) 0.55621(12) 0.0260(5) Uani 1 1 d . A .
C7 C 0.95325(15) 0.03458(17) 0.50554(12) 0.0260(5) Uani 1 1 d . . .
C8 C 0.91732(17) -0.13919(18) 0.59389(13) 0.0305(5) Uani 1 1 d . . .
H8 H 0.8739 -0.1751 0.6275 0.037 Uiso 1 1 calc R A .
C9A C 0.7479(4) 0.5162(3) 0.3368(3) 0.0409(8) Uani 0.841(6) 1 d PD A 1
C11A C 0.8071(3) 0.6339(3) 0.3279(3) 0.0591(11) Uani 0.841(6) 1 d P A 1
H11D H 0.7494 0.6993 0.3034 0.071 Uiso 0.841(6) 1 calc PR A 1
H11E H 0.8512 0.6206 0.2870 0.071 Uiso 0.841(6) 1 calc PR A 1
H11F H 0.8598 0.6593 0.3875 0.071 Uiso 0.841(6) 1 calc PR A 1
C12A C 0.6808(3) 0.4611(3) 0.24415(19) 0.0567(10) Uani 0.841(6) 1 d P A 1
H12D H 0.6392 0.3866 0.2520 0.068 Uiso 0.841(6) 1 calc PR A 1
H12E H 0.7349 0.4386 0.2129 0.068 Uiso 0.841(6) 1 calc PR A 1
H12F H 0.6255 0.5227 0.2082 0.068 Uiso 0.841(6) 1 calc PR A 1
C9B C 0.7762(16) 0.550(3) 0.3587(12) 0.073(11) Uiso 0.159(6) 1 d PD A 2
C11B C 0.8889(13) 0.6146(14) 0.4094(11) 0.049(5) Uani 0.159(6) 1 d PD A 2
H11A H 0.8727 0.6986 0.4264 0.058 Uiso 0.159(6) 1 calc PR A 2
H11B H 0.9366 0.6201 0.3706 0.058 Uiso 0.159(6) 1 calc PR A 2
H11C H 0.9302 0.5672 0.4640 0.058 Uiso 0.159(6) 1 calc PR A 2
C12B C 0.7431(13) 0.5793(14) 0.2594(9) 0.040(4) Uani 0.159(6) 1 d PD A 2
H12A H 0.8130 0.5952 0.2443 0.048 Uiso 0.159(6) 1 calc PR A 2
H12B H 0.6936 0.6533 0.2454 0.048 Uiso 0.159(6) 1 calc PR A 2
H12C H 0.7011 0.5087 0.2238 0.048 Uiso 0.159(6) 1 calc PR A 2
C10 C 0.67444(19) 0.5257(2) 0.39935(15) 0.0385(5) Uani 1 1 d D A .
C13 C 0.7199(3) 0.6162(3) 0.4765(2) 0.0636(8) Uani 1 1 d . . .
H13A H 0.6809 0.6022 0.5207 0.076 Uiso 1 1 calc R A .
H13B H 0.7052 0.7014 0.4533 0.076 Uiso 1 1 calc R . .
H13C H 0.8032 0.6037 0.5055 0.076 Uiso 1 1 calc R . .
C14 C 0.5480(2) 0.5450(3) 0.3507(2) 0.0623(8) Uani 1 1 d . . .
H14A H 0.5070 0.5451 0.3945 0.075 Uiso 1 1 calc R A .
H14B H 0.5182 0.4776 0.3070 0.075 Uiso 1 1 calc R . .
H14C H 0.5361 0.6249 0.3189 0.075 Uiso 1 1 calc R . .
C15 C 0.57464(18) 0.0149(2) 0.68541(14) 0.0331(5) Uani 1 1 d . . .
C16 C 0.6485(2) -0.1051(2) 0.71708(15) 0.0367(5) Uani 1 1 d . . .
C17 C 0.4614(2) -0.0103(3) 0.61056(16) 0.0468(6) Uani 1 1 d . . .
H17A H 0.4268 0.0687 0.5835 0.056 Uiso 1 1 calc R . .
H17B H 0.4086 -0.0534 0.6355 0.056 Uiso 1 1 calc R . .
H17C H 0.4755 -0.0625 0.5641 0.056 Uiso 1 1 calc R . .
C18 C 0.5563(2) 0.0908(2) 0.76070(16) 0.0448(6) Uani 1 1 d . . .
H18A H 0.5160 0.0401 0.7926 0.054 Uiso 1 1 calc R . .
H18B H 0.5098 0.1644 0.7350 0.054 Uiso 1 1 calc R . .
H18C H 0.6313 0.1170 0.8032 0.054 Uiso 1 1 calc R . .
C19 C 0.5820(2) -0.2245(2) 0.71209(18) 0.0468(6) Uani 1 1 d . . .
H19A H 0.5301 -0.2376 0.6499 0.056 Uiso 1 1 calc R . .
H19B H 0.5365 -0.2191 0.7526 0.056 Uiso 1 1 calc R . .
H19C H 0.6361 -0.2943 0.7305 0.056 Uiso 1 1 calc R . .
C20 C 0.7392(2) -0.0911(2) 0.81117(16) 0.0467(6) Uani 1 1 d . . .
H20A H 0.7825 -0.0138 0.8139 0.056 Uiso 1 1 calc R . .
H20B H 0.7924 -0.1620 0.8233 0.056 Uiso 1 1 calc R . .
H20C H 0.7008 -0.0887 0.8567 0.056 Uiso 1 1 calc R . .
B1 B 0.7872(2) 0.3512(2) 0.43248(15) 0.0317(5) Uani 1 1 d . A .
B2 B 0.71797(19) 0.0057(2) 0.62331(15) 0.0298(5) Uani 1 1 d . A .

loop_
_atom_site_aniso_label
_atom_site_aniso_U_11
_atom_site_aniso_U_22
_atom_site_aniso_U_33
_atom_site_aniso_U_23
_atom_site_aniso_U_13
_atom_site_aniso_U_12
O1 0.0425(9) 0.0327(9) 0.0636(11) 0.0192(7) 0.0277(8) 0.0112(7)
O2 0.0584(11) 0.0410(10) 0.0569(10) 0.0204(7) 0.0318(8) 0.0198(8)
O3 0.0403(9) 0.0270(8) 0.0437(9) 0.0039(6) 0.0227(7) 0.0015(6)
O4 0.0407(8) 0.0299(8) 0.0406(8) 0.0052(6) 0.0238(7) 0.0039(6)
C1 0.0352(10) 0.0256(10) 0.0334(10) 0.0049(8) 0.0127(8) -0.0012(8)
C2 0.0277(10) 0.0242(10) 0.0267(9) -0.0009(7) 0.0073(7) -0.0017(7)
C3 0.0313(10) 0.0246(10) 0.0287(9) -0.0010(7) 0.0092(7) -0.0011(8)
C4 0.0290(10) 0.0263(10) 0.0291(10) -0.0012(7) 0.0096(7) 0.0007(8)
C5 0.0295(10) 0.0247(10) 0.0301(10) -0.0009(8) 0.0087(8) -0.0012(8)
C6 0.0274(10) 0.0229(10) 0.0268(9) -0.0011(7) 0.0079(7) -0.0028(7)
C7 0.0278(10) 0.0242(10) 0.0242(9) -0.0010(7) 0.0064(7) -0.0027(8)
C8 0.0343(11) 0.0249(10) 0.0339(10) 0.0045(8) 0.0136(8) -0.0015(8)
C9A 0.0530(18) 0.0274(16) 0.0475(17) 0.0155(15) 0.0237(16) 0.0149(16)
C11A 0.060(2) 0.0366(17) 0.092(3) 0.0254(17) 0.041(2) 0.0092(15)
C12A 0.080(2) 0.0491(19) 0.0410(16) 0.0094(13) 0.0199(15) 0.0172(17)
C11B 0.047(9) 0.039(9) 0.051(9) 0.001(7) 0.003(7) -0.010(7)
C12B 0.035(7) 0.036(8) 0.048(8) 0.005(6) 0.014(6) -0.004(6)
C10 0.0415(12) 0.0296(11) 0.0442(12) 0.0067(9) 0.0141(9) 0.0053(9)
C13 0.075(2) 0.0539(17) 0.0641(18) -0.0089(13) 0.0264(15) -0.0065(14)
C14 0.0549(16) 0.0545(17) 0.0687(18) 0.0201(14) 0.0094(13) -0.0035(13)
C15 0.0375(11) 0.0304(11) 0.0368(11) 0.0029(8) 0.0196(9) 0.0007(9)
C16 0.0421(12) 0.0322(12) 0.0442(12) 0.0032(9) 0.0256(10) 0.0000(9)
C17 0.0422(13) 0.0550(15) 0.0455(13) 0.0046(11) 0.0179(10) 0.0013(11)
C18 0.0562(15) 0.0384(13) 0.0459(13) -0.0030(10) 0.0251(11) 0.0017(11)
C19 0.0538(14) 0.0347(13) 0.0623(15) 0.0024(11) 0.0329(12) -0.0033(10)
C20 0.0471(13) 0.0491(14) 0.0448(13) 0.0081(10) 0.0167(11) 0.0012(11)
B1 0.0325(12) 0.0300(12) 0.0324(11) 0.0012(9) 0.0108(9) 0.0012(9)
B2 0.0296(11) 0.0285(12) 0.0315(11) -0.0019(9) 0.0104(9) -0.0011(9)

loop_
_atom_type_symbol
_atom_type_description
_atom_type_scat_dispersion_real
_atom_type_scat_dispersion_imag
_atom_type_scat_source
C C 0.0033 0.0016 'International Tables Vol C Tables 4.2.6.8 and 6.1.1.4'
H H 0.0000 0.0000 'International Tables Vol C Tables 4.2.6.8 and 6.1.1.4'
B B 0.0013 0.0007 'International Tables Vol C Tables 4.2.6.8 and 6.1.1.4'
O O 0.0106 0.0060 'International Tables Vol C Tables 4.2.6.8 and 6.1.1.4'

loop_
_geom_angle_atom_site_label_1
_geom_angle_atom_site_label_2
_geom_angle_atom_site_label_3
_geom_angle
_geom_angle_site_symmetry_1
_geom_angle_site_symmetry_3
B1 O1 C9A 107.73(19) . .
B1 O1 C9B 112.6(6) . .
C9A O1 C9B 20.5(7) . .
B1 O2 C10 107.18(18) . .
B2 O3 C15 107.35(16) . .
B2 O4 C16 107.44(16) . .
C8 C1 C2 121.65(18) 3_756 .
C8 C1 H1 119.2 3_756 .
C2 C1 H1 119.2 . .
C3 C2 C7 120.13(18) . .
C3 C2 C1 121.92(18) . .
C7 C2 C1 117.94(17) . .
C4 C3 C2 118.14(18) . .
C4 C3 B1 116.78(18) . .
C2 C3 B1 125.03(18) . .
C5 C4 C3 123.81(18) . .
C5 C4 H4 118.1 . .
C3 C4 H4 118.1 . .
C4 C5 C6 118.38(18) . .
C4 C5 B2 117.08(18) . .
C6 C5 B2 124.54(18) . .
C5 C6 C7 119.87(17) . .
C5 C6 C8 122.18(18) . .
C7 C6 C8 117.95(17) . .
C2 C7 C7 120.6(2) . 3_756
C2 C7 C6 119.64(17) . .
C7 C7 C6 119.8(2) 3_756 .
C1 C8 C6 122.09(18) 3_756 .
C1 C8 H8 119.0 3_756 .
C6 C8 H8 119.0 . .
O1 C9A C11A 110.9(3) . .
O1 C9A C12A 103.3(3) . .
C11A C9A C12A 111.3(3) . .
O1 C9A C10 103.3(2) . .
C11A C9A C10 114.4(3) . .
C12A C9A C10 112.8(3) . .
C12B C9B C11B 109.1(14) . .
C12B C9B C10 118.1(14) . .
C11B C9B C10 124.2(15) . .
C12B C9B O1 110.7(17) . .
C11B C9B O1 92.8(14) . .
C10 C9B O1 96.8(13) . .
C9B C11B H11A 109.5 . .
C9B C11B H11B 109.5 . .
H11A C11B H11B 109.5 . .
C9B C11B H11C 109.5 . .
H11A C11B H11C 109.5 . .
H11B C11B H11C 109.5 . .
C9B C12B H12A 109.5 . .
C9B C12B H12B 109.5 . .
H12A C12B H12B 109.5 . .
C9B C12B H12C 109.5 . .
H12A C12B H12C 109.5 . .
H12B C12B H12C 109.5 . .
O2 C10 C14 107.5(2) . .
O2 C10 C13 106.0(2) . .
C14 C10 C13 111.2(2) . .
O2 C10 C9A 102.27(18) . .
C14 C10 C9A 114.4(2) . .
C13 C10 C9A 114.5(3) . .
O2 C10 C9B 109.2(11) . .
C14 C10 C9B 126.1(8) . .
C13 C10 C9B 95.0(8) . .
C9A C10 C9B 19.5(8) . .
C10 C13 H13A 109.5 . .
C10 C13 H13B 109.5 . .
H13A C13 H13B 109.5 . .
C10 C13 H13C 109.5 . .
H13A C13 H13C 109.5 . .
H13B C13 H13C 109.5 . .
C10 C14 H14A 109.5 . .
C10 C14 H14B 109.5 . .
H14A C14 H14B 109.5 . .
C10 C14 H14C 109.5 . .
H14A C14 H14C 109.5 . .
H14B C14 H14C 109.5 . .
O3 C15 C17 106.77(16) . .
O3 C15 C18 108.39(18) . .
C17 C15 C18 111.29(19) . .
O3 C15 C16 102.12(16) . .
C17 C15 C16 112.62(19) . .
C18 C15 C16 114.84(18) . .
O4 C16 C19 109.45(18) . .
O4 C16 C20 105.59(18) . .
C19 C16 C20 109.84(19) . .
O4 C16 C15 102.49(15) . .
C19 C16 C15 116.1(2) . .
C20 C16 C15 112.61(19) . .
C15 C17 H17A 109.5 . .
C15 C17 H17B 109.5 . .
H17A C17 H17B 109.5 . .
C15 C17 H17C 109.5 . .
H17A C17 H17C 109.5 . .
H17B C17 H17C 109.5 . .
C15 C18 H18A 109.5 . .
C15 C18 H18B 109.5 . .
H18A C18 H18B 109.5 . .
C15 C18 H18C 109.5 . .
H18A C18 H18C 109.5 . .
H18B C18 H18C 109.5 . .
C16 C19 H19A 109.5 . .
C16 C19 H19B 109.5 . .
H19A C19 H19B 109.5 . .
C16 C19 H19C 109.5 . .
H19A C19 H19C 109.5 . .
H19B C19 H19C 109.5 . .
C16 C20 H20A 109.5 . .
C16 C20 H20B 109.5 . .
H20A C20 H20B 109.5 . .
C16 C20 H20C 109.5 . .
H20A C20 H20C 109.5 . .
H20B C20 H20C 109.5 . .
O1 B1 O2 112.92(19) . .
O1 B1 C3 127.40(19) . .
O2 B1 C3 119.53(19) . .
O4 B2 O3 112.91(18) . .
O4 B2 C5 126.96(19) . .
O3 B2 C5 120.13(19) . .

loop_
_geom_bond_atom_site_label_1
_geom_bond_atom_site_label_2
_geom_bond_distance
_geom_bond_site_symmetry_2
O1 B1 1.360(3) .
O1 C9A 1.449(3) .
O1 C9B 1.54(3) .
O2 B1 1.372(3) .
O2 C10 1.468(3) .
O3 B2 1.374(3) .
O3 C15 1.462(2) .
O4 B2 1.362(3) .
O4 C16 1.456(2) .
C1 C8 1.351(3) 3_756
C1 C2 1.433(3) .
C1 H1 0.9500 .
C2 C3 1.418(3) .
C2 C7 1.426(3) .
C3 C4 1.395(3) .
C3 B1 1.561(3) .
C4 C5 1.394(3) .
C4 H4 0.9500 .
C5 C6 1.417(3) .
C5 B2 1.564(3) .
C6 C7 1.431(3) .
C6 C8 1.433(3) .
C7 C7 1.428(4) 3_756
C8 C1 1.351(3) 3_756
C8 H8 0.9500 .
C9A C11A 1.490(5) .
C9A C12A 1.530(6) .
C9A C10 1.545(4) .
C11A H11D 0.9800 .
C11A H11E 0.9800 .
C11A H11F 0.9800 .
C12A H12D 0.9800 .
C12A H12E 0.9800 .
C12A H12F 0.9800 .
C9B C12B 1.507(17) .
C9B C11B 1.516(17) .
C9B C10 1.606(16) .
C11B H11A 0.9800 .
C11B H11B 0.9800 .
C11B H11C 0.9800 .
C12B H12A 0.9800 .
C12B H12B 0.9800 .
C12B H12C 0.9800 .
C10 C14 1.498(4) .
C10 C13 1.507(4) .
C13 H13A 0.9800 .
C13 H13B 0.9800 .
C13 H13C 0.9800 .
C14 H14A 0.9800 .
C14 H14B 0.9800 .
C14 H14C 0.9800 .
C15 C17 1.514(3) .
C15 C18 1.515(3) .
C15 C16 1.558(3) .
C16 C19 1.510(3) .
C16 C20 1.530(3) .
C17 H17A 0.9800 .
C17 H17B 0.9800 .
C17 H17C 0.9800 .
C18 H18A 0.9800 .
C18 H18B 0.9800 .
C18 H18C 0.9800 .
C19 H19A 0.9800 .
C19 H19B 0.9800 .
C19 H19C 0.9800 .
C20 H20A 0.9800 .
C20 H20B 0.9800 .
C20 H20C 0.9800 .

loop_
_geom_torsion_atom_site_label_1
_geom_torsion_atom_site_label_2
_geom_torsion_atom_site_label_3
_geom_torsion_atom_site_label_4
_geom_torsion
_geom_torsion_site_symmetry_1
_geom_torsion_site_symmetry_4
C8 C1 C2 C3 -179.06(18) 3_756 .
C8 C1 C2 C7 0.6(3) 3_756 .
C7 C2 C3 C4 1.5(3) . .
C1 C2 C3 C4 -178.78(17) . .
C7 C2 C3 B1 -175.86(17) . .
C1 C2 C3 B1 3.8(3) . .
C2 C3 C4 C5 -1.0(3) . .
B1 C3 C4 C5 176.60(17) . .
C3 C4 C5 C6 -0.3(3) . .
C3 C4 C5 B2 179.53(17) . .
C4 C5 C6 C7 1.1(3) . .
B2 C5 C6 C7 -178.74(17) . .
C4 C5 C6 C8 -179.12(17) . .
B2 C5 C6 C8 1.1(3) . .
C3 C2 C7 C7 179.21(19) . 3_756
C1 C2 C7 C7 -0.5(3) . 3_756
C3 C2 C7 C6 -0.8(3) . .
C1 C2 C7 C6 179.52(16) . .
C5 C6 C7 C2 -0.5(3) . .
C8 C6 C7 C2 179.64(16) . .
C5 C6 C7 C7 179.46(19) . 3_756
C8 C6 C7 C7 -0.4(3) . 3_756
C5 C6 C8 C1 -179.59(18) . 3_756
C7 C6 C8 C1 0.2(3) . 3_756
B1 O1 C9A C11A 143.9(3) . .
C9B O1 C9A C11A 36.7(19) . .
B1 O1 C9A C12A -96.8(3) . .
C9B O1 C9A C12A 156(2) . .
B1 O1 C9A C10 20.9(3) . .
C9B O1 C9A C10 -86.3(19) . .
B1 O1 C9B C12B -133.4(10) . .
C9A O1 C9B C12B -53.3(17) . .
B1 O1 C9B C11B 114.9(9) . .
C9A O1 C9B C11B -165(3) . .
B1 O1 C9B C10 -10.0(10) . .
C9A O1 C9B C10 70.1(16) . .
B1 O2 C10 C14 141.8(2) . .
B1 O2 C10 C13 -99.3(2) . .
B1 O2 C10 C9A 21.0(3) . .
B1 O2 C10 C9B 2.1(7) . .
O1 C9A C10 O2 -25.2(3) . .
C11A C9A C10 O2 -145.8(3) . .
C12A C9A C10 O2 85.7(3) . .
O1 C9A C10 C14 -141.0(3) . .
C11A C9A C10 C14 98.3(4) . .
C12A C9A C10 C14 -30.2(3) . .
O1 C9A C10 C13 89.0(3) . .
C11A C9A C10 C13 -31.7(4) . .
C12A C9A C10 C13 -160.2(3) . .
O1 C9A C10 C9B 88(3) . .
C11A C9A C10 C9B -33(3) . .
C12A C9A C10 C9B -161(3) . .
C12B C9B C10 O2 122.2(19) . .
C11B C9B C10 O2 -94(2) . .
O1 C9B C10 O2 4.4(10) . .
C12B C9B C10 C14 -8(3) . .
C11B C9B C10 C14 136.1(17) . .
O1 C9B C10 C14 -125.9(8) . .
C12B C9B C10 C13 -128.9(19) . .
C11B C9B C10 C13 15(2) . .
O1 C9B C10 C13 113.3(8) . .
C12B C9B C10 C9A 50.3(18) . .
C11B C9B C10 C9A -166(5) . .
O1 C9B C10 C9A -67(3) . .
B2 O3 C15 C17 -96.70(19) . .
B2 O3 C15 C18 143.31(18) . .
B2 O3 C15 C16 21.7(2) . .
B2 O4 C16 C19 147.31(19) . .
B2 O4 C16 C20 -94.52(19) . .
B2 O4 C16 C15 23.6(2) . .
O3 C15 C16 O4 -27.12(19) . .
C17 C15 C16 O4 87.0(2) . .
C18 C15 C16 O4 -144.18(19) . .
O3 C15 C16 C19 -146.33(19) . .
C17 C15 C16 C19 -32.2(3) . .
C18 C15 C16 C19 96.6(2) . .
O3 C15 C16 C20 85.9(2) . .
C17 C15 C16 C20 -159.98(18) . .
C18 C15 C16 C20 -31.2(3) . .
C9A O1 B1 O2 -8.3(3) . .
C9B O1 B1 O2 12.9(8) . .
C9A O1 B1 C3 167.0(3) . .
C9B O1 B1 C3 -171.8(7) . .
C10 O2 B1 O1 -9.0(3) . .
C10 O2 B1 C3 175.27(18) . .
C4 C3 B1 O1 -178.6(2) . .
C2 C3 B1 O1 -1.2(3) . .
C4 C3 B1 O2 -3.6(3) . .
C2 C3 B1 O2 173.81(19) . .
C16 O4 B2 O3 -10.9(2) . .
C16 O4 B2 C5 168.80(19) . .
C15 O3 B2 O4 -7.9(2) . .
C15 O3 B2 C5 172.29(17) . .
C4 C5 B2 O4 167.95(19) . .
C6 C5 B2 O4 -12.2(3) . .
C4 C5 B2 O3 -12.3(3) . .
C6 C5 B2 O3 167.50(17) . .
